data_7710801
loop_
_publ_author_name
'de Graaff, Simon'
'Schwitalla, Kevin'
'Haaker, Carolin Viola'
'Bengen, Nina'
'Schmidtmann, Marc'
'Beckhaus, Ruediger'

_publ_section_title
;
 A Niobium Pentafulvene Ethylene Complex: Synthesis, Properties and
 Reaction Pathways
;
_journal_name_full 'Dalton Transactions'
_journal_paper_doi 10.1039/D2DT02063G
_journal_year 2022
_chemical_formula_structural 'NbO(C2H5)(C20H19)2 *~0.67C6H14'
_chemical_formula_sum 'C46 H52.33 Nb O'
_chemical_formula_weight 714.11
_space_group_crystal_system monoclinic
_space_group_IT_number 14
_space_group_name_Hall '-P 2ybc'
_space_group_name_H-M_alt 'P 1 21/c 1'
_atom_sites_solution_hydrogens difmap
_atom_sites_solution_primary direct
_atom_sites_solution_secondary difmap
_audit_creation_method SHELXL-2018/3
_audit_update_record
;
2022-06-21 deposited with the CCDC.	2022-07-26 downloaded from the CCDC.
;
_cell_angle_alpha 90
_cell_angle_beta 100.554(3)
_cell_angle_gamma 90
_cell_formula_units_Z 4
_cell_length_a 18.9136(15)
_cell_length_b 6.3645(5)
_cell_length_c 32.438(3)
_cell_measurement_reflns_used 9076
_cell_measurement_temperature 100(2)
_cell_measurement_theta_max 74.80
_cell_measurement_theta_min 3.97
_cell_volume 3838.7(6)
_computing_cell_refinement 'Bruker SAINT V8.40A'
_computing_data_collection 'Bruker APEX3'
_computing_data_reduction 'Bruker SAINT V8.40A'
_computing_structure_refinement 'SHELXL-2018/3 (Sheldrick, 2018)'
_computing_structure_solution 'SHELXS-2013/1 (Sheldrick, 2013)'
_diffrn_ambient_temperature 100(2)
_diffrn_measured_fraction_theta_full 1.000
_diffrn_measured_fraction_theta_max 0.999
_diffrn_measurement_device_type 'Bruker Photon III CPAD'
_diffrn_measurement_method '\f and \w scans'
_diffrn_radiation_type CuK\a
_diffrn_radiation_wavelength 1.54178
_diffrn_reflns_av_R_equivalents 0.0481
_diffrn_reflns_av_unetI/netI 0.0274
_diffrn_reflns_Laue_measured_fraction_full 1.000
_diffrn_reflns_Laue_measured_fraction_max 0.999
_diffrn_reflns_limit_h_max 23
_diffrn_reflns_limit_h_min -23
_diffrn_reflns_limit_k_max 7
_diffrn_reflns_limit_k_min -7
_diffrn_reflns_limit_l_max 40
_diffrn_reflns_limit_l_min -40
_diffrn_reflns_number 70482
_diffrn_reflns_point_group_measured_fraction_full 1.000
_diffrn_reflns_point_group_measured_fraction_max 0.999
_diffrn_reflns_theta_full 67.679
_diffrn_reflns_theta_max 74.495
_diffrn_reflns_theta_min 2.376
_diffrn_source 'I\mS microfocus'
_exptl_absorpt_coefficient_mu 2.790
_exptl_absorpt_correction_T_max 0.8290
_exptl_absorpt_correction_T_min 0.6517
_exptl_absorpt_correction_type multi-scan
_exptl_absorpt_process_details 'SADABS-2016/2 (Sheldrick)'
_exptl_crystal_colour colourless
_exptl_crystal_density_diffrn 1.236
_exptl_crystal_description plate
_exptl_crystal_F_000 1509
_exptl_crystal_size_max 0.120
_exptl_crystal_size_mid 0.070
_exptl_crystal_size_min 0.040
_refine_diff_density_max 1.903
_refine_diff_density_min -0.723
_refine_diff_density_rms 0.076
_refine_ls_extinction_method none
_refine_ls_goodness_of_fit_ref 1.063
_refine_ls_hydrogen_treatment constr
_refine_ls_matrix_type full
_refine_ls_number_parameters 466
_refine_ls_number_reflns 7828
_refine_ls_number_restraints 0
_refine_ls_restrained_S_all 1.063
_refine_ls_R_factor_all 0.0497
_refine_ls_R_factor_gt 0.0477
_refine_ls_shift/su_max 0.002
_refine_ls_shift/su_mean 0.000
_refine_ls_structure_factor_coef Fsqd
_refine_ls_weighting_details 'w=1/[\s^2^(Fo^2^)+(0.0800P)^2^+3.0000P] where P=(Fo^2^+2Fc^2^)/3'
_refine_ls_weighting_scheme calc
_refine_ls_wR_factor_gt 0.1343
_refine_ls_wR_factor_ref 0.1367
_reflns_Friedel_coverage 0.000
_reflns_number_gt 7319
_reflns_number_total 7828
_reflns_threshold_expression 'I > 2\s(I)'
_cod_data_source_file d2dt02063g2.cif
_cod_data_source_block 3
_cod_original_cell_volume 3838.7(5)
_cod_original_sg_symbol_H-M 'P 21/c'
_cod_database_code 7710801
_shelx_shelxl_version_number 2018/3
_shelx_space_group_comment
;
The symmetry employed for this shelxl refinement is uniquely defined
by the following loop, which should always be used as a source of
symmetry information in preference to the above space-group names.
They are only intended as comments.
;
_shelx_estimated_absorpt_t_min 0.731
_shelx_estimated_absorpt_t_max 0.897

loop_
_space_group_symop_operation_xyz
'x, y, z'
'-x, y+1/2, -z+1/2'
'-x, -y, -z'
'x, -y-1/2, z-1/2'

loop_
_atom_site_label
_atom_site_type_symbol
_atom_site_fract_x
_atom_site_fract_y
_atom_site_fract_z
_atom_site_U_iso_or_equiv
_atom_site_adp_type
_atom_site_occupancy
_atom_site_site_symmetry_order
_atom_site_calc_flag
_atom_site_refinement_flags_posn
_atom_site_refinement_flags_adp
_atom_site_refinement_flags_occupancy
_atom_site_disorder_assembly
_atom_site_disorder_group
Nb1 Nb 0.67450(2) 0.38112(3) 0.33551(2) 0.04197(10) Uani 1 1 d . . . . .
O1 O 0.65971(9) 0.1571(3) 0.36437(6) 0.0415(4) Uani 1 1 d . . . . .
C1 C 0.77423(14) 0.4297(4) 0.39832(11) 0.0495(7) Uani 1 1 d . . . . .
C2 C 0.72210(15) 0.5912(4) 0.39664(11) 0.0498(7) Uani 1 1 d . . . . .
H2 H 0.690129 0.609319 0.415793 0.060 Uiso 1 1 calc R U . . .
C3 C 0.72570(16) 0.7206(4) 0.36174(12) 0.0596(8) Uani 1 1 d . . . . .
H3 H 0.698518 0.844957 0.354390 0.072 Uiso 1 1 calc R U . . .
C4 C 0.77519(19) 0.6365(5) 0.34017(14) 0.0650(10) Uani 1 1 d . . . . .
H4 H 0.787270 0.689592 0.314979 0.078 Uiso 1 1 calc R U . . .
C5 C 0.80507(16) 0.4544(5) 0.36265(12) 0.0609(8) Uani 1 1 d . . . . .
H5 H 0.840298 0.364567 0.354613 0.073 Uiso 1 1 calc R U . . .
C6 C 0.78969(13) 0.2527(4) 0.42993(9) 0.0451(6) Uani 1 1 d . . . . .
H6 H 0.757097 0.133759 0.418921 0.054 Uiso 1 1 calc R U . . .
C7 C 0.86664(13) 0.1728(4) 0.43337(9) 0.0443(6) Uani 1 1 d . . . . .
C8 C 0.92469(17) 0.3037(6) 0.44774(16) 0.0800(12) Uani 1 1 d . . . . .
H8 H 0.916344 0.444313 0.455430 0.096 Uiso 1 1 calc R U . . .
C9 C 0.99463(16) 0.2317(7) 0.45101(14) 0.0783(11) Uani 1 1 d . . . . .
H9 H 1.033549 0.324362 0.460599 0.094 Uiso 1 1 calc R U . . .
C10 C 1.00867(15) 0.0285(6) 0.44061(13) 0.0660(9) Uani 1 1 d . . . . .
C11 C 0.9508(2) -0.0991(5) 0.42669(19) 0.0845(15) Uani 1 1 d . . . . .
H11 H 0.958980 -0.240421 0.419405 0.101 Uiso 1 1 calc R U . . .
C12 C 0.88031(15) -0.0271(4) 0.42292(12) 0.0580(8) Uani 1 1 d . . . . .
H12 H 0.841453 -0.119349 0.412909 0.070 Uiso 1 1 calc R U . . .
C13 C 1.08571(19) -0.0457(8) 0.44503(19) 0.1007(17) Uani 1 1 d . . . . .
H13A H 1.086441 -0.198261 0.441025 0.151 Uiso 1 1 calc R U . . .
H13B H 1.112055 -0.010347 0.473069 0.151 Uiso 1 1 calc R U . . .
H13C H 1.108511 0.023444 0.423846 0.151 Uiso 1 1 calc R U . . .
C14 C 0.77433(13) 0.3069(4) 0.47302(10) 0.0487(6) Uani 1 1 d . . . . .
C15 C 0.74526(14) 0.1541(5) 0.49602(10) 0.0505(7) Uani 1 1 d . . . . .
H15 H 0.733091 0.020279 0.483793 0.061 Uiso 1 1 calc R U . . .
C16 C 0.73386(16) 0.1939(6) 0.53622(11) 0.0585(7) Uani 1 1 d . . . . .
H16 H 0.713898 0.087583 0.551166 0.070 Uiso 1 1 calc R U . . .
C17 C 0.75150(18) 0.3897(6) 0.55506(12) 0.0651(9) Uani 1 1 d . . . . .
C18 C 0.78085(18) 0.5398(6) 0.53229(12) 0.0651(9) Uani 1 1 d . . . . .
H18 H 0.793563 0.673123 0.544621 0.078 Uiso 1 1 calc R U . . .
C19 C 0.79206(15) 0.5009(5) 0.49227(11) 0.0578(8) Uani 1 1 d . . . . .
H19 H 0.812176 0.607587 0.477505 0.069 Uiso 1 1 calc R U . . .
C20 C 0.7385(3) 0.4340(9) 0.59878(14) 0.0911(13) Uani 1 1 d . . . . .
H20A H 0.687461 0.412597 0.599690 0.137 Uiso 1 1 calc R U . . .
H20B H 0.751770 0.579712 0.606338 0.137 Uiso 1 1 calc R U . . .
H20C H 0.767688 0.338628 0.618679 0.137 Uiso 1 1 calc R U . . .
C21 C 0.54145(15) 0.4020(4) 0.32300(8) 0.0421(6) Uani 1 1 d . . . . .
C22 C 0.55997(15) 0.2982(5) 0.28796(8) 0.0452(6) Uani 1 1 d . . . . .
H22 H 0.549826 0.155561 0.280503 0.054 Uiso 1 1 calc R U . . .
C23 C 0.59631(18) 0.4428(5) 0.26572(9) 0.0539(7) Uani 1 1 d . . . . .
H23 H 0.614667 0.413012 0.240985 0.065 Uiso 1 1 calc R U . . .
C24 C 0.60043(19) 0.6366(5) 0.28651(10) 0.0537(7) Uani 1 1 d . . . . .
H24 H 0.620553 0.762288 0.277874 0.064 Uiso 1 1 calc R U . . .
C25 C 0.56928(17) 0.6116(4) 0.32267(9) 0.0477(7) Uani 1 1 d . . . . .
H25 H 0.567142 0.716168 0.343298 0.057 Uiso 1 1 calc R U . . .
C26 C 0.50439(14) 0.3022(4) 0.35542(7) 0.0393(5) Uani 1 1 d . . . . .
H26 H 0.522087 0.154570 0.360314 0.047 Uiso 0.5 1 calc R U P A 1
H26A H 0.527539 0.161429 0.361357 0.047 Uiso 0.5 1 calc R U P B 2
C27 C 0.51958(15) 0.4210(4) 0.39699(8) 0.0425(6) Uani 1 1 d . . . . .
C28 C 0.4850(2) 0.6085(5) 0.40245(9) 0.0599(9) Uani 1 1 d . . . . .
H28 H 0.448031 0.658580 0.380855 0.072 Uiso 1 1 calc R U . . .
C29 C 0.5041(2) 0.7241(5) 0.43924(10) 0.0640(9) Uani 1 1 d . . . . .
H29 H 0.480585 0.853778 0.442068 0.077 Uiso 1 1 calc R U . . .
C30 C 0.55651(17) 0.6541(5) 0.47175(9) 0.0524(7) Uani 1 1 d . . . . .
C31 C 0.58843(14) 0.4613(5) 0.46693(8) 0.0483(6) Uani 1 1 d . . . . .
H31 H 0.622985 0.406243 0.489297 0.058 Uiso 1 1 calc R U . . .
C32 C 0.57059(14) 0.3474(4) 0.42985(8) 0.0422(6) Uani 1 1 d . . . . .
H32 H 0.593821 0.217117 0.427087 0.051 Uiso 1 1 calc R U . . .
C33 C 0.57785(18) 0.7799(6) 0.51163(10) 0.0659(9) Uani 1 1 d . . . . .
H33A H 0.543385 0.753830 0.530229 0.099 Uiso 1 1 calc R U . . .
H33B H 0.577944 0.929883 0.504793 0.099 Uiso 1 1 calc R U . . .
H33C H 0.626067 0.737588 0.525730 0.099 Uiso 1 1 calc R U . . .
C34A C 0.4299(12) 0.297(3) 0.3376(7) 0.043(4) Uani 0.5 1 d . . P C 1
C35A C 0.3854(11) 0.144(3) 0.3506(5) 0.069(5) Uani 0.5 1 d . . P C 1
H35A H 0.408167 0.041167 0.369807 0.083 Uiso 0.5 1 calc R U P C 1
C36A C 0.3096(7) 0.126(2) 0.3377(5) 0.071(3) Uani 0.5 1 d . . P C 1
H36A H 0.283770 0.009771 0.345802 0.085 Uiso 0.5 1 calc R U P C 1
C37A C 0.2755(8) 0.284(3) 0.3131(5) 0.086(5) Uani 0.5 1 d . . P C 1
C38A C 0.3132(5) 0.442(2) 0.3016(3) 0.075(3) Uani 0.5 1 d . . P C 1
H38A H 0.288597 0.550904 0.284876 0.090 Uiso 0.5 1 calc R U P C 1
C39A C 0.3882(7) 0.4522(17) 0.3134(4) 0.061(3) Uani 0.5 1 d . . P C 1
H39A H 0.412201 0.570292 0.304510 0.073 Uiso 0.5 1 calc R U P C 1
C40A C 0.1938(6) 0.280(3) 0.2998(4) 0.117(5) Uani 0.5 1 d . . P C 1
H40A H 0.179168 0.380779 0.277023 0.176 Uiso 0.5 1 calc R U P C 1
H40B H 0.171473 0.318314 0.323786 0.176 Uiso 0.5 1 calc R U P C 1
H40C H 0.178257 0.138643 0.290216 0.176 Uiso 0.5 1 calc R U P C 1
C34B C 0.4194(9) 0.256(3) 0.3424(5) 0.027(2) Uani 0.5 1 d . . P C 2
C35B C 0.3906(10) 0.100(2) 0.3617(4) 0.052(3) Uani 0.5 1 d . . P C 2
H35B H 0.420833 0.013372 0.381275 0.063 Uiso 0.5 1 calc R U P C 2
C36B C 0.3167(8) 0.0641(18) 0.3533(3) 0.068(3) Uani 0.5 1 d . . P C 2
H36B H 0.295846 -0.034558 0.369490 0.081 Uiso 0.5 1 calc R U P C 2
C37B C 0.2738(9) 0.174(2) 0.3210(4) 0.062(3) Uani 0.5 1 d . . P C 2
C38B C 0.3066(5) 0.3187(15) 0.2994(2) 0.0506(17) Uani 0.5 1 d . . P C 2
H38B H 0.278518 0.391313 0.276537 0.061 Uiso 0.5 1 calc R U P C 2
C39B C 0.3802(6) 0.3626(13) 0.3101(3) 0.0417(18) Uani 0.5 1 d . . P C 2
H39B H 0.401950 0.464371 0.294986 0.050 Uiso 0.5 1 calc R U P C 2
C40B C 0.1914(6) 0.142(2) 0.3123(4) 0.090(4) Uani 0.5 1 d . . P C 2
H40D H 0.180450 -0.006905 0.306709 0.134 Uiso 0.5 1 calc R U P C 2
H40E H 0.169886 0.225595 0.287795 0.134 Uiso 0.5 1 calc R U P C 2
H40F H 0.171730 0.187203 0.336737 0.134 Uiso 0.5 1 calc R U P C 2
C41 C 0.7334(2) 0.2001(5) 0.29278(13) 0.0663(9) Uani 1 1 d . . . . .
H41A H 0.768206 0.107492 0.310797 0.080 Uiso 1 1 calc R U . . .
H41B H 0.697795 0.107061 0.275524 0.080 Uiso 1 1 calc R U . . .
C42 C 0.7747(3) 0.3121(7) 0.26273(17) 0.0919(14) Uani 1 1 d . . . . .
H42A H 0.790717 0.208722 0.244010 0.138 Uiso 1 1 calc R U . . .
H42B H 0.816616 0.383967 0.278890 0.138 Uiso 1 1 calc R U . . .
H42C H 0.743176 0.415159 0.246059 0.138 Uiso 1 1 calc R U . . .

loop_
_atom_site_aniso_label
_atom_site_aniso_U_11
_atom_site_aniso_U_22
_atom_site_aniso_U_33
_atom_site_aniso_U_23
_atom_site_aniso_U_13
_atom_site_aniso_U_12
Nb1 0.04886(15) 0.02112(14) 0.05474(16) -0.00131(7) 0.00637(10) 0.00418(7)
O1 0.0407(9) 0.0278(8) 0.0548(10) -0.0032(7) 0.0059(7) 0.0052(7)
C1 0.0360(12) 0.0229(11) 0.085(2) 0.0014(13) -0.0020(12) 0.0006(10)
C2 0.0424(13) 0.0219(11) 0.0781(19) -0.0051(12) -0.0075(13) 0.0022(10)
C3 0.0515(15) 0.0224(12) 0.096(2) 0.0037(13) -0.0086(15) 0.0004(11)
C4 0.0541(17) 0.0327(15) 0.108(3) 0.0221(16) 0.0156(18) 0.0011(12)
C5 0.0474(15) 0.0314(14) 0.105(3) 0.0185(15) 0.0172(16) 0.0026(12)
C6 0.0306(11) 0.0256(11) 0.0737(17) 0.0011(11) -0.0051(11) 0.0002(9)
C7 0.0325(12) 0.0316(12) 0.0633(16) 0.0018(12) -0.0058(11) 0.0001(10)
C8 0.0415(16) 0.052(2) 0.140(4) -0.031(2) 0.0003(19) -0.0075(14)
C9 0.0319(13) 0.081(3) 0.113(3) -0.019(2) -0.0087(16) -0.0097(15)
C10 0.0335(13) 0.062(2) 0.097(2) 0.0242(18) -0.0020(14) 0.0086(13)
C11 0.0477(18) 0.0328(17) 0.174(5) 0.004(2) 0.024(2) 0.0098(13)
C12 0.0368(13) 0.0291(14) 0.104(2) -0.0013(14) 0.0025(14) -0.0020(11)
C13 0.0403(17) 0.093(3) 0.165(5) 0.038(3) 0.008(2) 0.018(2)
C14 0.0319(11) 0.0328(13) 0.0753(18) -0.0021(12) -0.0059(11) 0.0054(10)
C15 0.0349(12) 0.0393(14) 0.0731(19) -0.0029(13) -0.0006(12) 0.0056(11)
C16 0.0413(14) 0.0588(19) 0.0710(19) -0.0021(15) -0.0013(13) 0.0099(13)
C17 0.0506(17) 0.067(2) 0.068(2) -0.0132(16) -0.0132(15) 0.0179(15)
C18 0.0587(18) 0.0470(18) 0.078(2) -0.0147(16) -0.0181(16) 0.0089(15)
C19 0.0460(14) 0.0361(14) 0.083(2) -0.0049(14) -0.0095(14) 0.0018(12)
C20 0.091(3) 0.101(3) 0.073(2) -0.020(2) -0.007(2) 0.022(3)
C21 0.0491(14) 0.0361(13) 0.0376(12) -0.0044(9) -0.0007(10) 0.0106(10)
C22 0.0557(15) 0.0386(14) 0.0399(12) -0.0061(11) 0.0049(11) 0.0055(12)
C23 0.0641(18) 0.0532(17) 0.0439(14) -0.0001(13) 0.0085(12) 0.0031(15)
C24 0.0640(18) 0.0391(15) 0.0537(16) 0.0111(12) 0.0000(13) 0.0073(12)
C25 0.0582(16) 0.0326(14) 0.0468(14) -0.0011(10) -0.0050(12) 0.0162(11)
C26 0.0470(13) 0.0333(12) 0.0344(11) -0.0063(9) -0.0009(9) 0.0115(10)
C27 0.0490(14) 0.0395(13) 0.0360(11) -0.0085(10) 0.0004(10) 0.0128(11)
C28 0.074(2) 0.0547(19) 0.0426(14) -0.0121(12) -0.0099(13) 0.0329(15)
C29 0.081(2) 0.0521(18) 0.0541(16) -0.0200(14) -0.0019(15) 0.0281(16)
C30 0.0511(15) 0.0582(17) 0.0457(14) -0.0219(13) 0.0034(12) 0.0042(13)
C31 0.0385(12) 0.0617(18) 0.0412(13) -0.0121(12) -0.0019(10) 0.0122(12)
C32 0.0394(12) 0.0463(14) 0.0383(12) -0.0074(10) 0.0001(10) 0.0128(11)
C33 0.0582(17) 0.080(2) 0.0579(17) -0.0365(17) 0.0057(14) 0.0002(16)
C34A 0.050(7) 0.047(9) 0.038(5) -0.006(5) 0.021(4) -0.009(5)
C35A 0.066(6) 0.068(11) 0.068(9) -0.016(7) -0.005(7) 0.022(7)
C36A 0.063(6) 0.073(9) 0.076(9) -0.019(6) 0.010(7) -0.016(6)
C37A 0.055(7) 0.115(12) 0.082(10) -0.061(10) -0.008(6) 0.018(9)
C38A 0.067(5) 0.101(7) 0.049(4) -0.016(5) -0.007(3) 0.034(6)
C39A 0.055(5) 0.076(7) 0.048(4) -0.004(5) 0.000(3) 0.030(6)
C40A 0.059(5) 0.165(14) 0.118(10) -0.072(10) -0.008(6) 0.019(8)
C34B 0.032(5) 0.029(6) 0.019(4) 0.001(3) 0.004(4) -0.010(4)
C35B 0.073(7) 0.027(4) 0.048(5) 0.010(3) -0.011(4) -0.012(4)
C36B 0.092(7) 0.056(5) 0.052(5) 0.013(4) 0.006(5) -0.028(5)
C37B 0.061(6) 0.073(7) 0.050(4) -0.004(6) 0.008(4) -0.017(7)
C38B 0.045(4) 0.067(5) 0.039(3) 0.009(4) 0.006(3) 0.000(4)
C39B 0.051(4) 0.047(4) 0.027(3) 0.008(3) 0.009(3) 0.000(4)
C40B 0.066(5) 0.127(11) 0.079(6) -0.004(6) 0.021(4) -0.032(6)
C41 0.073(2) 0.0424(17) 0.093(2) 0.0013(16) 0.0403(19) 0.0073(15)
C42 0.104(3) 0.059(2) 0.129(4) 0.018(2) 0.064(3) 0.010(2)

loop_
_atom_type_symbol
_atom_type_description
_atom_type_scat_dispersion_real
_atom_type_scat_dispersion_imag
_atom_type_scat_source
C C 0.0181 0.0091 'International Tables Vol C Tables 4.2.6.8 and 6.1.1.4'
H H 0.0000 0.0000 'International Tables Vol C Tables 4.2.6.8 and 6.1.1.4'
O O 0.0492 0.0322 'International Tables Vol C Tables 4.2.6.8 and 6.1.1.4'
Nb Nb -0.1121 2.4826 'International Tables Vol C Tables 4.2.6.8 and 6.1.1.4'

loop_
_geom_angle_atom_site_label_1
_geom_angle_atom_site_label_2
_geom_angle_atom_site_label_3
_geom_angle
_geom_angle_site_symmetry_1
_geom_angle_site_symmetry_3
_geom_angle_publ_flag
O1 Nb1 C41 93.32(10) . . ?
O1 Nb1 C2 94.78(10) . . ?
C41 Nb1 C2 129.42(13) . . ?
O1 Nb1 C25 111.93(10) . . ?
C41 Nb1 C25 133.00(13) . . ?
C2 Nb1 C25 88.69(9) . . ?
O1 Nb1 C3 128.39(10) . . ?
C41 Nb1 C3 117.13(13) . . ?
C2 Nb1 C3 33.62(11) . . ?
C25 Nb1 C3 77.77(10) . . ?
O1 Nb1 C22 87.27(9) . . ?
C41 Nb1 C22 89.01(13) . . ?
C2 Nb1 C22 141.16(9) . . ?
C25 Nb1 C22 55.23(9) . . ?
C3 Nb1 C22 130.41(10) . . ?
O1 Nb1 C21 82.80(9) . . ?
C41 Nb1 C21 121.99(12) . . ?
C2 Nb1 C21 108.55(9) . . ?
C25 Nb1 C21 33.87(9) . . ?
C3 Nb1 C21 109.49(9) . . ?
C22 Nb1 C21 33.16(8) . . ?
O1 Nb1 C4 133.89(11) . . ?
C41 Nb1 C4 84.94(14) . . ?
C2 Nb1 C4 54.85(14) . . ?
C25 Nb1 C4 102.04(11) . . ?
C3 Nb1 C4 32.31(12) . . ?
C22 Nb1 C4 138.61(11) . . ?
C21 Nb1 C4 135.90(10) . . ?
O1 Nb1 C23 119.01(10) . . ?
C41 Nb1 C23 78.46(13) . . ?
C2 Nb1 C23 136.40(10) . . ?
C25 Nb1 C23 54.77(10) . . ?
C3 Nb1 C23 107.84(11) . . ?
C22 Nb1 C23 33.21(10) . . ?
C21 Nb1 C23 55.12(10) . . ?
C4 Nb1 C23 105.79(12) . . ?
O1 Nb1 C5 101.92(9) . . ?
C41 Nb1 C5 75.19(14) . . ?
C2 Nb1 C5 54.28(12) . . ?
C25 Nb1 C5 131.77(10) . . ?
C3 Nb1 C5 54.15(10) . . ?
C22 Nb1 C5 162.02(11) . . ?
C21 Nb1 C5 162.22(10) . . ?
C4 Nb1 C5 33.25(10) . . ?
C23 Nb1 C5 132.08(11) . . ?
O1 Nb1 C24 137.53(10) . . ?
C41 Nb1 C24 102.92(13) . . ?
C2 Nb1 C24 103.94(10) . . ?
C25 Nb1 C24 33.11(11) . . ?
C3 Nb1 C24 77.80(10) . . ?
C22 Nb1 C24 54.62(10) . . ?
C21 Nb1 C24 55.25(10) . . ?
C4 Nb1 C24 87.00(11) . . ?
C23 Nb1 C24 32.47(11) . . ?
C5 Nb1 C24 120.03(11) . . ?
O1 Nb1 C1 80.67(9) . . ?
C41 Nb1 C1 100.27(13) . . ?
C2 Nb1 C1 33.20(9) . . ?
C25 Nb1 C1 121.84(9) . . ?
C3 Nb1 C1 54.88(9) . . ?
C22 Nb1 C1 165.14(10) . . ?
C21 Nb1 C1 135.28(9) . . ?
C4 Nb1 C1 54.65(12) . . ?
C23 Nb1 C1 160.27(11) . . ?
C5 Nb1 C1 32.19(11) . . ?
C24 Nb1 C1 132.65(10) . . ?
C5 C1 C2 106.2(3) . . ?
C5 C1 C6 125.9(3) . . ?
C2 C1 C6 127.7(3) . . ?
C5 C1 Nb1 73.11(19) . . ?
C2 C1 Nb1 69.34(16) . . ?
C6 C1 Nb1 118.51(17) . . ?
C3 C2 C1 108.6(3) . . ?
C3 C2 Nb1 74.40(18) . . ?
C1 C2 Nb1 77.46(18) . . ?
C3 C2 H2 125.7 . . ?
C1 C2 H2 125.7 . . ?
Nb1 C2 H2 114.6 . . ?
C4 C3 C2 108.6(3) . . ?
C4 C3 Nb1 75.11(19) . . ?
C2 C3 Nb1 71.98(16) . . ?
C4 C3 H3 125.7 . . ?
C2 C3 H3 125.7 . . ?
Nb1 C3 H3 119.0 . . ?
C3 C4 C5 107.4(3) . . ?
C3 C4 Nb1 72.58(18) . . ?
C5 C4 Nb1 74.22(17) . . ?
C3 C4 H4 126.3 . . ?
C5 C4 H4 126.3 . . ?
Nb1 C4 H4 118.8 . . ?
C1 C5 C4 109.1(3) . . ?
C1 C5 Nb1 74.70(17) . . ?
C4 C5 Nb1 72.54(19) . . ?
C1 C5 H5 125.4 . . ?
C4 C5 H5 125.4 . . ?
Nb1 C5 H5 119.1 . . ?
C1 C6 C14 114.1(2) . . ?
C1 C6 C7 111.1(2) . . ?
C14 C6 C7 110.4(2) . . ?
C1 C6 H6 106.9 . . ?
C14 C6 H6 106.9 . . ?
C7 C6 H6 106.9 . . ?
C12 C7 C8 118.2(3) . . ?
C12 C7 C6 121.2(2) . . ?
C8 C7 C6 120.6(3) . . ?
C9 C8 C7 120.8(3) . . ?
C9 C8 H8 119.6 . . ?
C7 C8 H8 119.6 . . ?
C10 C9 C8 121.1(3) . . ?
C10 C9 H9 119.4 . . ?
C8 C9 H9 119.4 . . ?
C11 C10 C9 117.4(3) . . ?
C11 C10 C13 122.9(4) . . ?
C9 C10 C13 119.7(4) . . ?
C10 C11 C12 121.8(3) . . ?
C10 C11 H11 119.1 . . ?
C12 C11 H11 119.1 . . ?
C7 C12 C11 120.7(3) . . ?
C7 C12 H12 119.7 . . ?
C11 C12 H12 119.7 . . ?
C10 C13 H13A 109.5 . . ?
C10 C13 H13B 109.5 . . ?
H13A C13 H13B 109.5 . . ?
C10 C13 H13C 109.5 . . ?
H13A C13 H13C 109.5 . . ?
H13B C13 H13C 109.5 . . ?
C19 C14 C15 117.5(3) . . ?
C19 C14 C6 122.8(3) . . ?
C15 C14 C6 119.6(3) . . ?
C16 C15 C14 121.4(3) . . ?
C16 C15 H15 119.3 . . ?
C14 C15 H15 119.3 . . ?
C15 C16 C17 120.5(4) . . ?
C15 C16 H16 119.7 . . ?
C17 C16 H16 119.7 . . ?
C18 C17 C16 117.9(3) . . ?
C18 C17 C20 121.5(4) . . ?
C16 C17 C20 120.6(4) . . ?
C19 C18 C17 121.7(3) . . ?
C19 C18 H18 119.2 . . ?
C17 C18 H18 119.2 . . ?
C18 C19 C14 121.0(3) . . ?
C18 C19 H19 119.5 . . ?
C14 C19 H19 119.5 . . ?
C17 C20 H20A 109.5 . . ?
C17 C20 H20B 109.5 . . ?
H20A C20 H20B 109.5 . . ?
C17 C20 H20C 109.5 . . ?
H20A C20 H20C 109.5 . . ?
H20B C20 H20C 109.5 . . ?
C22 C21 C25 106.5(3) . . ?
C22 C21 C26 125.4(2) . . ?
C25 C21 C26 128.0(2) . . ?
C22 C21 Nb1 73.30(16) . . ?
C25 C21 Nb1 71.83(16) . . ?
C26 C21 Nb1 116.82(16) . . ?
C21 C22 C23 108.6(3) . . ?
C21 C22 Nb1 73.54(16) . . ?
C23 C22 Nb1 74.27(17) . . ?
C21 C22 H22 125.7 . . ?
C23 C22 H22 125.7 . . ?
Nb1 C22 H22 118.4 . . ?
C24 C23 C22 108.4(3) . . ?
C24 C23 Nb1 74.37(17) . . ?
C22 C23 Nb1 72.52(16) . . ?
C24 C23 H23 125.8 . . ?
C22 C23 H23 125.8 . . ?
Nb1 C23 H23 119.1 . . ?
C23 C24 C25 107.8(3) . . ?
C23 C24 Nb1 73.16(17) . . ?
C25 C24 Nb1 70.82(15) . . ?
C23 C24 H24 126.1 . . ?
C25 C24 H24 126.1 . . ?
Nb1 C24 H24 121.6 . . ?
C24 C25 C21 108.7(2) . . ?
C24 C25 Nb1 76.06(17) . . ?
C21 C25 Nb1 74.30(14) . . ?
C24 C25 H25 125.7 . . ?
C21 C25 H25 125.7 . . ?
Nb1 C25 H25 116.0 . . ?
C34A C26 C21 106.2(7) . . ?
C34A C26 C27 112.4(9) . . ?
C21 C26 C27 111.8(2) . . ?
C21 C26 C34B 117.6(5) . . ?
C27 C26 C34B 109.7(7) . . ?
C34A C26 H26 108.8 . . ?
C21 C26 H26 108.8 . . ?
C27 C26 H26 108.8 . . ?
C21 C26 H26A 105.6 . . ?
C27 C26 H26A 105.6 . . ?
C34B C26 H26A 105.6 . . ?
C32 C27 C28 118.2(2) . . ?
C32 C27 C26 120.3(2) . . ?
C28 C27 C26 121.5(2) . . ?
C27 C28 C29 120.7(3) . . ?
C27 C28 H28 119.7 . . ?
C29 C28 H28 119.7 . . ?
C30 C29 C28 121.4(3) . . ?
C30 C29 H29 119.3 . . ?
C28 C29 H29 119.3 . . ?
C29 C30 C31 117.7(2) . . ?
C29 C30 C33 121.6(3) . . ?
C31 C30 C33 120.7(3) . . ?
C30 C31 C32 121.1(3) . . ?
C30 C31 H31 119.5 . . ?
C32 C31 H31 119.5 . . ?
C27 C32 C31 120.9(2) . . ?
C27 C32 H32 119.5 . . ?
C31 C32 H32 119.5 . . ?
C30 C33 H33A 109.5 . . ?
C30 C33 H33B 109.5 . . ?
H33A C33 H33B 109.5 . . ?
C30 C33 H33C 109.5 . . ?
H33A C33 H33C 109.5 . . ?
H33B C33 H33C 109.5 . . ?
C35A C34A C39A 110.4(18) . . ?
C35A C34A C26 119.9(19) . . ?
C39A C34A C26 128.6(13) . . ?
C34A C35A C36A 126.5(16) . . ?
C34A C35A H35A 116.7 . . ?
C36A C35A H35A 116.7 . . ?
C37A C36A C35A 117.1(12) . . ?
C37A C36A H36A 121.5 . . ?
C35A C36A H36A 121.5 . . ?
C38A C37A C36A 120.0(11) . . ?
C38A C37A C40A 120.1(15) . . ?
C36A C37A C40A 119.8(19) . . ?
C37A C38A C39A 122.0(11) . . ?
C37A C38A H38A 119.0 . . ?
C39A C38A H38A 119.0 . . ?
C38A C39A C34A 123.6(13) . . ?
C38A C39A H39A 118.2 . . ?
C34A C39A H39A 118.2 . . ?
C37A C40A H40A 109.5 . . ?
C37A C40A H40B 109.5 . . ?
H40A C40A H40B 109.5 . . ?
C37A C40A H40C 109.5 . . ?
H40A C40A H40C 109.5 . . ?
H40B C40A H40C 109.5 . . ?
C35B C34B C39B 121.4(13) . . ?
C35B C34B C26 118.9(14) . . ?
C39B C34B C26 119.4(10) . . ?
C34B C35B C36B 120.6(12) . . ?
C34B C35B H35B 119.7 . . ?
C36B C35B H35B 119.7 . . ?
C37B C36B C35B 119.5(9) . . ?
C37B C36B H36B 120.3 . . ?
C35B C36B H36B 120.3 . . ?
C38B C37B C36B 117.7(11) . . ?
C38B C37B C40B 122.0(12) . . ?
C36B C37B C40B 120.2(10) . . ?
C37B C38B C39B 122.0(9) . . ?
C37B C38B H38B 119.0 . . ?
C39B C38B H38B 119.0 . . ?
C34B C39B C38B 118.1(9) . . ?
C34B C39B H39B 120.9 . . ?
C38B C39B H39B 120.9 . . ?
C37B C40B H40D 109.5 . . ?
C37B C40B H40E 109.5 . . ?
H40D C40B H40E 109.5 . . ?
C37B C40B H40F 109.5 . . ?
H40D C40B H40F 109.5 . . ?
H40E C40B H40F 109.5 . . ?
C42 C41 Nb1 121.4(3) . . ?
C42 C41 H41A 107.0 . . ?
Nb1 C41 H41A 107.0 . . ?
C42 C41 H41B 107.0 . . ?
Nb1 C41 H41B 107.0 . . ?
H41A C41 H41B 106.7 . . ?
C41 C42 H42A 109.5 . . ?
C41 C42 H42B 109.5 . . ?
H42A C42 H42B 109.5 . . ?
C41 C42 H42C 109.5 . . ?
H42A C42 H42C 109.5 . . ?
H42B C42 H42C 109.5 . . ?

loop_
_geom_bond_atom_site_label_1
_geom_bond_atom_site_label_2
_geom_bond_distance
_geom_bond_site_symmetry_2
_geom_bond_publ_flag
Nb1 O1 1.7559(19) . ?
Nb1 C41 2.249(3) . ?
Nb1 C2 2.424(3) . ?
Nb1 C25 2.446(3) . ?
Nb1 C3 2.455(3) . ?
Nb1 C22 2.475(3) . ?
Nb1 C21 2.478(3) . ?
Nb1 C4 2.487(3) . ?
Nb1 C23 2.498(3) . ?
Nb1 C5 2.509(3) . ?
Nb1 C24 2.513(3) . ?
Nb1 C1 2.529(3) . ?
C1 C5 1.397(5) . ?
C1 C2 1.419(4) . ?
C1 C6 1.515(4) . ?
C2 C3 1.412(5) . ?
C2 H2 0.9500 . ?
C3 C4 1.376(5) . ?
C3 H3 0.9500 . ?
C4 C5 1.429(4) . ?
C4 H4 0.9500 . ?
C5 H5 0.9500 . ?
C6 C14 1.518(4) . ?
C6 C7 1.526(3) . ?
C6 H6 1.0000 . ?
C7 C12 1.354(4) . ?
C7 C8 1.389(4) . ?
C8 C9 1.385(5) . ?
C8 H8 0.9500 . ?
C9 C10 1.375(6) . ?
C9 H9 0.9500 . ?
C10 C11 1.371(5) . ?
C10 C13 1.513(4) . ?
C11 C12 1.394(4) . ?
C11 H11 0.9500 . ?
C12 H12 0.9500 . ?
C13 H13A 0.9800 . ?
C13 H13B 0.9800 . ?
C13 H13C 0.9800 . ?
C14 C19 1.396(4) . ?
C14 C15 1.398(4) . ?
C15 C16 1.384(5) . ?
C15 H15 0.9500 . ?
C16 C17 1.401(5) . ?
C16 H16 0.9500 . ?
C17 C18 1.384(6) . ?
C17 C20 1.510(6) . ?
C18 C19 1.376(5) . ?
C18 H18 0.9500 . ?
C19 H19 0.9500 . ?
C20 H20A 0.9800 . ?
C20 H20B 0.9800 . ?
C20 H20C 0.9800 . ?
C21 C22 1.413(4) . ?
C21 C25 1.435(4) . ?
C21 C26 1.507(4) . ?
C22 C23 1.421(4) . ?
C22 H22 0.9500 . ?
C23 C24 1.401(4) . ?
C23 H23 0.9500 . ?
C24 C25 1.415(5) . ?
C24 H24 0.9500 . ?
C25 H25 0.9500 . ?
C26 C34A 1.42(2) . ?
C26 C27 1.527(3) . ?
C26 C34B 1.613(16) . ?
C26 H26 1.0000 . ?
C26 H26A 1.0000 . ?
C27 C32 1.382(4) . ?
C27 C28 1.387(4) . ?
C28 C29 1.392(4) . ?
C28 H28 0.9500 . ?
C29 C30 1.382(4) . ?
C29 H29 0.9500 . ?
C30 C31 1.389(4) . ?
C30 C33 1.512(4) . ?
C31 C32 1.392(4) . ?
C31 H31 0.9500 . ?
C32 H32 0.9500 . ?
C33 H33A 0.9800 . ?
C33 H33B 0.9800 . ?
C33 H33C 0.9800 . ?
C34A C35A 1.40(2) . ?
C34A C39A 1.41(3) . ?
C35A C36A 1.42(2) . ?
C35A H35A 0.9500 . ?
C36A C37A 1.368(19) . ?
C36A H36A 0.9500 . ?
C37A C38A 1.32(2) . ?
C37A C40A 1.527(17) . ?
C38A C39A 1.402(16) . ?
C38A H38A 0.9500 . ?
C39A H39A 0.9500 . ?
C40A H40A 0.9800 . ?
C40A H40B 0.9800 . ?
C40A H40C 0.9800 . ?
C34B C35B 1.342(16) . ?
C34B C39B 1.35(2) . ?
C35B C36B 1.39(2) . ?
C35B H35B 0.9500 . ?
C36B C37B 1.390(15) . ?
C36B H36B 0.9500 . ?
C37B C38B 1.373(15) . ?
C37B C40B 1.544(19) . ?
C38B C39B 1.399(14) . ?
C38B H38B 0.9500 . ?
C39B H39B 0.9500 . ?
C40B H40D 0.9800 . ?
C40B H40E 0.9800 . ?
C40B H40F 0.9800 . ?
C41 C42 1.532(5) . ?
C41 H41A 0.9900 . ?
C41 H41B 0.9900 . ?
C42 H42A 0.9800 . ?
C42 H42B 0.9800 . ?
C42 H42C 0.9800 . ?

loop_
_geom_torsion_atom_site_label_1
_geom_torsion_atom_site_label_2
_geom_torsion_atom_site_label_3
_geom_torsion_atom_site_label_4
_geom_torsion
_geom_torsion_site_symmetry_1
_geom_torsion_site_symmetry_2
_geom_torsion_site_symmetry_3
_geom_torsion_site_symmetry_4
_geom_torsion_publ_flag
C5 C1 C2 C3 -4.2(3) . . . . ?
C6 C1 C2 C3 -179.3(3) . . . . ?
Nb1 C1 C2 C3 -68.6(2) . . . . ?
C5 C1 C2 Nb1 64.3(2) . . . . ?
C6 C1 C2 Nb1 -110.7(3) . . . . ?
C1 C2 C3 C4 3.9(4) . . . . ?
Nb1 C2 C3 C4 -66.8(2) . . . . ?
C1 C2 C3 Nb1 70.6(2) . . . . ?
C2 C3 C4 C5 -1.9(4) . . . . ?
Nb1 C3 C4 C5 -66.6(2) . . . . ?
C2 C3 C4 Nb1 64.7(2) . . . . ?
C2 C1 C5 C4 3.1(4) . . . . ?
C6 C1 C5 C4 178.2(3) . . . . ?
Nb1 C1 C5 C4 64.9(2) . . . . ?
C2 C1 C5 Nb1 -61.82(19) . . . . ?
C6 C1 C5 Nb1 113.3(3) . . . . ?
C3 C4 C5 C1 -0.8(4) . . . . ?
Nb1 C4 C5 C1 -66.3(2) . . . . ?
C3 C4 C5 Nb1 65.5(2) . . . . ?
C5 C1 C6 C14 156.2(3) . . . . ?
C2 C1 C6 C14 -29.6(4) . . . . ?
Nb1 C1 C6 C14 -114.6(2) . . . . ?
C5 C1 C6 C7 30.6(4) . . . . ?
C2 C1 C6 C7 -155.3(3) . . . . ?
Nb1 C1 C6 C7 119.7(2) . . . . ?
C1 C6 C7 C12 -117.2(3) . . . . ?
C14 C6 C7 C12 115.1(3) . . . . ?
C1 C6 C7 C8 63.4(4) . . . . ?
C14 C6 C7 C8 -64.3(4) . . . . ?
C12 C7 C8 C9 0.4(7) . . . . ?
C6 C7 C8 C9 179.8(4) . . . . ?
C7 C8 C9 C10 -0.7(7) . . . . ?
C8 C9 C10 C11 0.4(7) . . . . ?
C8 C9 C10 C13 -179.3(5) . . . . ?
C9 C10 C11 C12 0.3(7) . . . . ?
C13 C10 C11 C12 179.9(4) . . . . ?
C8 C7 C12 C11 0.2(6) . . . . ?
C6 C7 C12 C11 -179.2(4) . . . . ?
C10 C11 C12 C7 -0.6(7) . . . . ?
C1 C6 C14 C19 -41.5(3) . . . . ?
C7 C6 C14 C19 84.5(3) . . . . ?
C1 C6 C14 C15 142.6(2) . . . . ?
C7 C6 C14 C15 -91.4(3) . . . . ?
C19 C14 C15 C16 0.5(4) . . . . ?
C6 C14 C15 C16 176.7(2) . . . . ?
C14 C15 C16 C17 -0.2(4) . . . . ?
C15 C16 C17 C18 -0.4(4) . . . . ?
C15 C16 C17 C20 179.4(3) . . . . ?
C16 C17 C18 C19 0.5(5) . . . . ?
C20 C17 C18 C19 -179.2(3) . . . . ?
C17 C18 C19 C14 -0.2(5) . . . . ?
C15 C14 C19 C18 -0.4(4) . . . . ?
C6 C14 C19 C18 -176.4(3) . . . . ?
C25 C21 C22 C23 -1.9(3) . . . . ?
C26 C21 C22 C23 -177.9(2) . . . . ?
Nb1 C21 C22 C23 -66.5(2) . . . . ?
C25 C21 C22 Nb1 64.65(18) . . . . ?
C26 C21 C22 Nb1 -111.4(2) . . . . ?
C21 C22 C23 C24 -0.2(3) . . . . ?
Nb1 C22 C23 C24 -66.3(2) . . . . ?
C21 C22 C23 Nb1 66.07(19) . . . . ?
C22 C23 C24 C25 2.3(4) . . . . ?
Nb1 C23 C24 C25 -62.8(2) . . . . ?
C22 C23 C24 Nb1 65.1(2) . . . . ?
C23 C24 C25 C21 -3.5(3) . . . . ?
Nb1 C24 C25 C21 -67.79(19) . . . . ?
C23 C24 C25 Nb1 64.3(2) . . . . ?
C22 C21 C25 C24 3.3(3) . . . . ?
C26 C21 C25 C24 179.2(3) . . . . ?
Nb1 C21 C25 C24 69.0(2) . . . . ?
C22 C21 C25 Nb1 -65.65(19) . . . . ?
C26 C21 C25 Nb1 110.3(3) . . . . ?
C22 C21 C26 C34A -80.8(10) . . . . ?
C25 C21 C26 C34A 104.0(10) . . . . ?
Nb1 C21 C26 C34A -168.8(10) . . . . ?
C22 C21 C26 C27 156.3(2) . . . . ?
C25 C21 C26 C27 -18.9(4) . . . . ?
Nb1 C21 C26 C27 68.3(2) . . . . ?
C22 C21 C26 C34B -75.5(8) . . . . ?
C25 C21 C26 C34B 109.3(8) . . . . ?
Nb1 C21 C26 C34B -163.5(8) . . . . ?
C34A C26 C27 C32 140.2(9) . . . . ?
C21 C26 C27 C32 -100.5(3) . . . . ?
C34B C26 C27 C32 127.2(7) . . . . ?
C34A C26 C27 C28 -42.3(9) . . . . ?
C21 C26 C27 C28 77.0(4) . . . . ?
C34B C26 C27 C28 -55.2(7) . . . . ?
C32 C27 C28 C29 3.3(5) . . . . ?
C26 C27 C28 C29 -174.3(3) . . . . ?
C27 C28 C29 C30 -1.5(6) . . . . ?
C28 C29 C30 C31 -1.6(6) . . . . ?
C28 C29 C30 C33 179.5(4) . . . . ?
C29 C30 C31 C32 2.9(5) . . . . ?
C33 C30 C31 C32 -178.1(3) . . . . ?
C28 C27 C32 C31 -1.9(5) . . . . ?
C26 C27 C32 C31 175.7(3) . . . . ?
C30 C31 C32 C27 -1.2(5) . . . . ?
C21 C26 C34A C35A 153.3(16) . . . . ?
C27 C26 C34A C35A -84.1(19) . . . . ?
C21 C26 C34A C39A -40(2) . . . . ?
C27 C26 C34A C39A 82.4(19) . . . . ?
C39A C34A C35A C36A 7(3) . . . . ?
C26 C34A C35A C36A 175.9(13) . . . . ?
C34A C35A C36A C37A -6(2) . . . . ?
C35A C36A C37A C38A 1.4(17) . . . . ?
C35A C36A C37A C40A -177.2(11) . . . . ?
C36A C37A C38A C39A 0.9(16) . . . . ?
C40A C37A C38A C39A 179.5(10) . . . . ?
C37A C38A C39A C34A 0.9(19) . . . . ?
C35A C34A C39A C38A -4(2) . . . . ?
C26 C34A C39A C38A -172.0(14) . . . . ?
C21 C26 C34B C35B 153.5(13) . . . . ?
C27 C26 C34B C35B -77.4(16) . . . . ?
C21 C26 C34B C39B -20.7(17) . . . . ?
C27 C26 C34B C39B 108.5(13) . . . . ?
C39B C34B C35B C36B -10(3) . . . . ?
C26 C34B C35B C36B 175.9(12) . . . . ?
C34B C35B C36B C37B 8(2) . . . . ?
C35B C36B C37B C38B -2(2) . . . . ?
C35B C36B C37B C40B -177.7(13) . . . . ?
C36B C37B C38B C39B -2.4(18) . . . . ?
C40B C37B C38B C39B 173.5(11) . . . . ?
C35B C34B C39B C38B 6(2) . . . . ?
C26 C34B C39B C38B 179.7(10) . . . . ?
C37B C38B C39B C34B 0.6(17) . . . . ?

loop_
_smtbx_masks_void_nr
_smtbx_masks_void_average_x
_smtbx_masks_void_average_y
_smtbx_masks_void_average_z
_smtbx_masks_void_volume
_smtbx_masks_void_count_electrons
_smtbx_masks_void_content
1 0.000 -0.806 0.250 331.6 66.8 ?
2 0.000 -0.459 0.750 331.6 66.8 ?
